data_2015109
loop_
_publ_author_name
'Essehli, Rachid'
'El Bali, Brahim'
'Alaoui Tahiri, Aziz'
'Lachkar, Mohammed'
'Manoun, Bouchaib'
'Du\<sek, Michal'
'Fejfarova, Karla'

_publ_section_title
;
 K~2~<i>M</i>(H~2~P~2~O~7~)~2~&#x00B7;2H~2~O (<i>M</i> = Ni, Cu, Zn):
 orthorhombic forms and Raman spectra
;
_journal_coeditor_code BC1079
_journal_issue 12
_journal_name_full 'Acta Crystallographica Section C'
_journal_page_first i120
_journal_page_last i124
_journal_paper_doi 10.1107/S0108270105036656
_journal_volume 61
_journal_year 2005
_chemical_formula_iupac 'K2 Zn (H2 P2 O7)2 , 2H2 O'
_chemical_formula_moiety '2K + , Zn 2+ , 2H2 O7 P2 2- , 2H2 O'
_chemical_formula_structural 'K2 Zn (H2 P2 O7)2 (H2 O)2'
_chemical_formula_sum 'H8 K2 O16 P4 Zn'
_chemical_formula_weight 531.5
_chemical_name_systematic
;
Dipotassium zinc(II) bis(dihydrogendiphosphate) dihydrate
;
_space_group_IT_number 62
_symmetry_cell_setting orthorhombic
_symmetry_space_group_name_Hall '-P 2ac 2n'
_symmetry_space_group_name_H-M 'P n m a'
_cell_angle_alpha 90
_cell_angle_beta 90
_cell_angle_gamma 90
_cell_formula_units_Z 4
_cell_length_a 9.7699(2)
_cell_length_b 10.9749(3)
_cell_length_c 13.4201(3)
_cell_measurement_reflns_used 24193
_cell_measurement_temperature 292
_cell_measurement_theta_max 26.54
_cell_measurement_theta_min 3.68
_cell_volume 1438.95(6)
_computing_cell_refinement 'Crysalis RED (Oxford Diffraction, 2004)'
_computing_data_collection 'Crysalis CCD (Oxford Diffraction, 2004)'
_computing_data_reduction 'Crysalis RED'
_computing_molecular_graphics 'DIAMOND (Brandenburg & Putz, 2005)'
_computing_publication_material JANA2000
_computing_structure_refinement 'JANA2000 (Pet\<r\'i\<cek et al., 2000)'
_computing_structure_solution 'SIR2002 (Burla <i>et al.</i>,  2003)'
_diffrn_ambient_temperature 292
_diffrn_detector_area_resol_mean 8.3438
_diffrn_measured_fraction_theta_full 0.99
_diffrn_measurement_device_type 'Oxford Sapphire 2 CCD'
_diffrn_measurement_method \w
_diffrn_radiation_monochromator graphite
_diffrn_radiation_source 'X-ray tube'
_diffrn_radiation_type 'Mo K\a'
_diffrn_radiation_wavelength 0.71069
_diffrn_reflns_av_R_equivalents 0.0323
_diffrn_reflns_av_sigmaI/netI 0.0136
_diffrn_reflns_limit_h_max 12
_diffrn_reflns_limit_h_min -12
_diffrn_reflns_limit_k_max 13
_diffrn_reflns_limit_k_min -13
_diffrn_reflns_limit_l_max 16
_diffrn_reflns_limit_l_min -16
_diffrn_reflns_number 24193
_diffrn_reflns_reduction_process
; Integration of the CCD images was done by program Crysalis RED
(Oxford diffraction, 2004). The same program was used for indexing of the
crystal shape, the absorption correction and the data scaling.
;
_diffrn_reflns_theta_full 26.54
_diffrn_reflns_theta_max 26.54
_diffrn_reflns_theta_min 3.68
_exptl_absorpt_coefficient_mu 2.815
_exptl_absorpt_correction_T_max 0.71412
_exptl_absorpt_correction_T_min 0.51327
_exptl_absorpt_correction_type analytical
_exptl_absorpt_process_details
;
[CrysAlis RED (Oxford Diffraction, 2004), using a multifaceted crystal
model]
;
_exptl_crystal_colour colourless
_exptl_crystal_density_diffrn 2.45268
_exptl_crystal_density_method 'not measured'
_exptl_crystal_description prism
_exptl_crystal_F_000 1056
_exptl_crystal_size_max 0.16730
_exptl_crystal_size_mid 0.12287
_exptl_crystal_size_min 0.05606
_refine_diff_density_max 0.40
_refine_diff_density_min -0.63
_refine_ls_extinction_method none
_refine_ls_goodness_of_fit_ref 1.74
_refine_ls_hydrogen_treatment mixed
_refine_ls_number_constraints 4
_refine_ls_number_parameters 124
_refine_ls_number_reflns 1566
_refine_ls_number_restraints 4
_refine_ls_R_factor_all 0.0347
_refine_ls_R_factor_gt 0.0301
_refine_ls_shift/su_max 0.0054
_refine_ls_shift/su_mean 0.0005
_refine_ls_structure_factor_coef Fsqd
_refine_ls_weighting_details 'w = 1/[\s^2^(I)+0.0016I^2^]'
_refine_ls_weighting_scheme sigma
_refine_ls_wR_factor_gt 0.0877
_refine_ls_wR_factor_ref 0.0904
_reflns_number_gt 1403
_reflns_number_total 1566
_reflns_threshold_expression I>3\s(I)
_cod_data_source_file bc1079.cif
_cod_data_source_block III
_cod_depositor_comments
;
The following automatic conversions were performed:
'_geom_bond_publ_flag' value 'Yes' changed to 'yes' according to
'/home/saulius/struct/CIF-dictionaries/cif_core.dic' dictionary named
'cif_core.dic' version 2.4.1 from 2010-06-29 (28 times).

Automatic conversion script
Id: cif_fix_enum 1527 2010-12-29 10:47:43Z saulius 

The following automatic conversions were performed:

'_geom_bond_publ_flag' value 'Yes' changed to 'yes' according to
/home/saulius/struct/CIF-dictionaries/cif_core.dic dictionary named
'cif_core.dic' version 2.4.1 from 2010-06-29 (28 times).

Automatic conversion script
Id: cif_fix_values 1715 2011-07-08 13:25:40Z adriana 
;
_cod_database_code 2015109

loop_
_symmetry_equiv_pos_site_id
_symmetry_equiv_pos_as_xyz
1 x,y,z
2 1/2+x,y,1/2-z
3 1/2-x,1/2+y,1/2+z
4 -x,1/2+y,-z
5 -x,-y,-z
6 1/2-x,-y,1/2+z
7 1/2+x,1/2-y,1/2-z
8 x,1/2-y,z

loop_
_atom_site_label
_atom_site_fract_x
_atom_site_fract_y
_atom_site_fract_z
_atom_site_U_iso_or_equiv
_atom_site_adp_type
_atom_site_calc_flag
_atom_site_refinement_flags
_atom_site_occupancy
_atom_site_disorder_assembly
_atom_site_disorder_group
_atom_site_type_symbol
Zn 0.66768(5) 0.75 0.63872(3) 0.01439(15) Uani d . 1 . . Zn
P1 0.55997(7) 0.48341(6) 0.72176(5) 0.0137(2) Uani d . 1 . . P
P2 0.75472(7) 0.48393(6) 0.55834(5) 0.0139(2) Uani d . 1 . . P
K1 0.55555(12) 0.75 0.89869(7) 0.0341(3) Uani d . 1 . . K
K2 0.25140(10) 0.25 0.62745(8) 0.0286(3) Uani d . 1 . . K
O1 0.6927(2) 0.43737(17) 0.66305(15) 0.0233(6) Uani d . 1 . . O
O2 0.8866(2) 0.40758(17) 0.54910(14) 0.0226(6) Uani d . 1 . . O
O3 0.55491(19) 0.62024(17) 0.71659(14) 0.0213(6) Uani d . 1 . . O
O4 0.7841(2) 0.61808(18) 0.56757(14) 0.0227(6) Uani d . 1 . . O
O5 0.5712(2) 0.42806(19) 0.82259(15) 0.0277(6) Uani d . 1 . . O
O6 0.5230(3) 0.75 0.5217(2) 0.0239(9) Uani d . 1 . . O
O7 0.4344(2) 0.42913(19) 0.66691(15) 0.0279(7) Uani d . 1 . . O
O8 0.6582(2) 0.44686(19) 0.47709(16) 0.0276(6) Uani d . 1 . . O
O9 0.8015(3) 0.75 0.7696(2) 0.0278(10) Uani d . 1 . . O
H6 0.4647(14) 0.6980(13) 0.5155(12) 0.0286 Uiso d . 1 . . H
H9 0.8562(15) 0.6962(13) 0.7756(13) 0.0334 Uiso d . 1 . . H
H2 0.9396(15) 0.4203(15) 0.5936(10) 0.0271 Uiso d . 1 . . H
H7 0.409(2) 0.4704(15) 0.6209(10) 0.0335 Uiso d . 1 . . H

loop_
_atom_site_aniso_label
_atom_site_aniso_U_11
_atom_site_aniso_U_22
_atom_site_aniso_U_33
_atom_site_aniso_U_12
_atom_site_aniso_U_13
_atom_site_aniso_U_23
_atom_site_aniso_type_symbol
Zn 0.0139(3) 0.0121(2) 0.0172(3) 0 0.00231(16) 0 Zn
P1 0.0137(4) 0.0131(3) 0.0144(3) 0.0003(3) 0.0013(2) 0.0017(2) P
P2 0.0125(4) 0.0142(4) 0.0151(4) 0.0012(3) 0.0002(2) -0.0008(2) P
K1 0.0506(7) 0.0325(6) 0.0192(5) 0 -0.0036(4) 0 K
K2 0.0227(5) 0.0197(5) 0.0435(6) 0 0.0055(4) 0 K
O1 0.0254(12) 0.0205(10) 0.0240(10) 0.0062(8) 0.0076(8) 0.0034(8) O
O2 0.0190(11) 0.0277(11) 0.0211(10) 0.0055(8) -0.0043(8) -0.0065(8) O
O3 0.0231(11) 0.0161(9) 0.0247(10) -0.0001(8) 0.0056(8) -0.0017(7) O
O4 0.0227(10) 0.0162(9) 0.0293(11) -0.0007(8) 0.0069(8) -0.0012(8) O
O5 0.0241(12) 0.0376(12) 0.0216(10) 0.0083(9) 0.0023(8) 0.0091(9) O
O6 0.0192(15) 0.0196(15) 0.0327(16) 0 -0.0036(12) 0 O
O7 0.0288(12) 0.0261(11) 0.0289(11) -0.0085(9) -0.0084(9) 0.0060(9) O
O8 0.0236(11) 0.0309(12) 0.0283(11) -0.0059(9) -0.0082(8) 0.0018(9) O
O9 0.0229(17) 0.0201(15) 0.0404(18) 0 -0.0111(13) 0 O

loop_
_atom_type_symbol
_atom_type_scat_dispersion_real
_atom_type_scat_dispersion_imag
_atom_type_scat_source
H 0.201 0.249 'International Tables Vol C Tables  4.2.6.8 and 6.1.1.4'
K 0.284 1.430 'International Tables Vol C Tables  4.2.6.8 and 6.1.1.4'
O 0.102 0.094 'International Tables Vol C Tables  4.2.6.8 and 6.1.1.4'
P 0.011 0.006 'International Tables Vol C Tables  4.2.6.8 and 6.1.1.4'
Zn 0.000 0.000 'International Tables Vol C Tables  4.2.6.8 and 6.1.1.4'

loop_
_geom_angle_atom_site_label_1
_geom_angle_atom_site_label_2
_geom_angle_atom_site_label_3
_geom_angle_site_symmetry_1
_geom_angle_site_symmetry_3
_geom_angle
O3 Zn O3 . 8_565 86.32(8)
O3 Zn O4 . . 92.51(8)
O3 Zn O4 . 8_565 177.25(8)
O3 Zn O6 . . 91.08(8)
O3 Zn O9 . . 85.04(8)
O3 Zn O3 8_565 . 86.32(8)
O3 Zn O4 8_565 . 177.25(8)
O3 Zn O4 8_565 8_565 92.51(8)
O3 Zn O6 8_565 . 91.08(8)
O3 Zn O9 8_565 . 85.04(8)
O4 Zn O4 . 8_565 88.54(8)
O4 Zn O6 . . 91.43(8)
O4 Zn O9 . . 92.39(8)
O4 Zn O4 8_565 . 88.54(8)
O4 Zn O6 8_565 . 91.43(8)
O4 Zn O9 8_565 . 92.39(8)
O6 Zn O9 . . 174.67(11)
P2 P1 O3 . . 89.12(8)
P2 P1 O5 . . 129.76(9)
P2 P1 O7 . . 99.25(8)
O1 P1 O3 . . 108.62(11)
O1 P1 O5 . . 105.02(11)
O1 P1 O7 . . 106.64(11)
O3 P1 O5 . . 116.89(12)
O3 P1 O7 . . 109.62(11)
O5 P1 O7 . . 109.49(12)
P1 P2 O2 . . 127.39(8)
P1 P2 O4 . . 93.71(8)
P1 P2 O8 . . 97.86(9)
O1 P2 O2 . . 102.23(11)
O1 P2 O4 . . 108.04(11)
O1 P2 O8 . . 108.15(11)
O2 P2 O4 . . 112.26(12)
O2 P2 O8 . . 108.65(11)
O4 P2 O8 . . 116.47(12)
O2 K1 O2 6_665 3_655 79.05(6)
O2 K1 O3 6_665 . 108.77(6)
O2 K1 O3 6_665 8_565 164.28(7)
O2 K1 O4 6_665 2_456 76.64(6)
O2 K1 O4 6_665 7_466 111.85(6)
O2 K1 O9 6_665 . 105.41(7)
O2 K1 O2 3_655 6_665 79.05(6)
O2 K1 O3 3_655 . 164.28(7)
O2 K1 O3 3_655 8_565 108.77(6)
O2 K1 O4 3_655 2_456 111.85(6)
O2 K1 O4 3_655 7_466 76.64(6)
O2 K1 O9 3_655 . 105.41(7)
O3 K1 O3 . 8_565 60.46(6)
O3 K1 O4 . 2_456 83.54(6)
O3 K1 O4 . 7_466 111.39(6)
O3 K1 O9 . . 59.76(6)
O3 K1 O3 8_565 . 60.46(6)
O3 K1 O4 8_565 2_456 111.39(6)
O3 K1 O4 8_565 7_466 83.54(6)
O3 K1 O9 8_565 . 59.76(6)
O4 K1 O4 2_456 7_466 56.57(6)
O4 K1 O9 2_456 . 142.25(6)
O4 K1 O4 7_466 2_456 56.57(6)
O4 K1 O9 7_466 . 142.25(6)
O5 K2 O5 2_456 7_456 92.11(7)
O5 K2 O6 2_456 5_666 130.25(5)
O5 K2 O7 2_456 . 81.79(6)
O5 K2 O7 2_456 8_555 154.43(7)
O5 K2 O5 7_456 2_456 92.11(7)
O5 K2 O6 7_456 5_666 130.25(5)
O5 K2 O7 7_456 . 154.43(7)
O5 K2 O7 7_456 8_555 81.79(6)
O6 K2 O7 5_666 . 69.08(6)
O6 K2 O7 5_666 8_555 69.08(6)
O7 K2 O7 . 8_555 93.04(7)
O7 K2 O7 8_555 . 93.04(7)
P1 O1 P2 . . 129.32(13)
P1 O1 O2 . . 166.92(12)
P1 O1 O4 . . 106.78(10)
P1 O1 O8 . . 111.50(11)
P2 O1 O3 . . 101.34(10)
P2 O1 O5 . . 163.00(12)
P2 O1 O7 . . 113.86(11)
O2 O1 O3 . . 134.04(10)
O2 O1 O4 . . 61.04(8)
O2 O1 O5 . . 155.78(11)
O2 O1 O7 . . 141.12(11)
O2 O1 O8 . . 59.48(8)
O3 O1 O4 . . 73.03(8)
O3 O1 O5 . . 61.68(8)
O3 O1 O7 . . 59.28(8)
O3 O1 O8 . . 100.25(9)
O4 O1 O5 . . 130.37(10)
O4 O1 O7 . . 113.08(10)
O4 O1 O8 . . 60.81(8)
O5 O1 O7 . . 59.78(8)
O5 O1 O8 . . 143.35(11)
O7 O1 O8 . . 83.59(9)
P2 O2 K1 . 6_664 125.41(11)
P2 O2 O5 . 2_556 119.86(11)
P2 O2 H2 . . 112.6(11)
K1 O2 O1 6_664 . 135.04(9)
K1 O2 O4 6_664 . 137.41(9)
K1 O2 O5 6_664 2_556 114.71(9)
K1 O2 O8 6_664 . 90.48(8)
K1 O2 H2 6_664 . 121.9(11)
O1 O2 O4 . . 60.81(8)
O1 O2 O5 . 2_556 96.64(9)
O1 O2 O8 . . 61.55(8)
O1 O2 H2 . . 90.7(10)
O4 O2 O5 . 2_556 97.80(9)
O4 O2 O8 . . 61.41(8)
O4 O2 H2 . . 91.3(12)
O5 O2 O8 2_556 . 154.75(11)
O8 O2 H2 . . 147.5(11)
Zn O3 P1 . . 133.53(12)
Zn O3 K1 . . 95.06(7)
Zn O3 O1 . . 96.83(8)
Zn O3 O3 . 8_565 46.84(5)
Zn O3 O5 . . 144.39(10)
Zn O3 O7 . . 133.66(10)
Zn O3 O9 . . 49.05(7)
Zn O3 O9 . 2_456 98.63(8)
P1 O3 K1 . . 117.56(10)
P1 O3 O3 . 8_565 176.75(12)
P1 O3 O6 . . 121.24(10)
P1 O3 O9 . . 116.97(10)
P1 O3 O9 . 2_456 121.48(11)
K1 O3 O1 . . 130.23(9)
K1 O3 O3 . 8_565 59.77(5)
K1 O3 O5 . . 86.23(7)
K1 O3 O6 . . 121.02(7)
K1 O3 O7 . . 130.91(9)
K1 O3 O9 . . 62.43(7)
K1 O3 O9 . 2_456 72.26(8)
O1 O3 O3 . 8_565 142.76(10)
O1 O3 O5 . . 57.79(8)
O1 O3 O6 . . 100.68(8)
O1 O3 O7 . . 60.45(8)
O1 O3 O9 . . 90.99(8)
O1 O3 O9 . 2_456 151.22(10)
O3 O3 O5 8_565 . 145.84(10)
O3 O3 O6 8_565 . 61.60(6)
O3 O3 O7 8_565 . 147.17(10)
O3 O3 O9 8_565 . 60.45(6)
O3 O3 O9 8_565 2_456 60.16(6)
O5 O3 O6 . . 152.56(9)
O5 O3 O7 . . 58.89(8)
O5 O3 O9 . . 102.62(9)
O5 O3 O9 . 2_456 115.44(9)
O6 O3 O7 . . 96.73(8)
O6 O3 O9 . . 93.86(9)
O6 O3 O9 . 2_456 74.33(9)
O7 O3 O9 . . 150.90(10)
O7 O3 O9 . 2_456 91.57(8)
O9 O3 O9 . 2_456 117.41(8)
O9 O3 O9 2_456 . 117.41(8)
Zn O4 P2 . . 128.03(12)
Zn O4 O1 . . 96.93(9)
Zn O4 O2 . . 154.10(10)
Zn O4 O4 . 8_565 45.73(6)
Zn O4 O8 . . 117.94(10)
P2 O4 O4 . 8_565 168.01(13)
P2 O4 O6 . . 107.05(10)
O1 O4 O2 . . 58.15(8)
O1 O4 O4 . 8_565 141.78(10)
O1 O4 O6 . . 100.51(9)
O1 O4 O8 . . 59.52(8)
O2 O4 O4 . 8_565 155.95(10)
O2 O4 O6 . . 139.27(9)
O2 O4 O8 . . 58.12(8)
O4 O4 O6 8_565 . 61.12(6)
O4 O4 O8 8_565 . 137.39(10)
O6 O4 O8 . . 81.25(8)
P1 O5 K2 . 2_556 124.53(11)
P1 O5 O2 . 2_456 127.51(13)
K2 O5 O1 2_556 . 86.09(8)
K2 O5 O2 2_556 2_456 103.46(9)
K2 O5 O3 2_556 . 140.73(10)
K2 O5 O7 2_556 . 124.13(10)
O1 O5 O2 . 2_456 162.48(11)
O1 O5 O3 . . 60.53(8)
O1 O5 O7 . . 61.63(8)
O2 O5 O3 2_456 . 114.39(10)
O2 O5 O7 2_456 . 101.03(10)
O3 O5 O7 . . 59.49(8)
Zn O6 K2 . 5_666 90.24(10)
Zn O6 O8 . 5_666 114.83(9)
Zn O6 O8 . 4_656 114.83(9)
Zn O6 H6 . . 123.1(11)
Zn O6 H6 . 8_565 123.1(11)
K2 O6 O3 5_666 . 120.67(9)
K2 O6 O3 5_666 8_565 120.67(9)
K2 O6 O4 5_666 . 60.52(7)
K2 O6 O4 5_666 8_565 60.52(7)
K2 O6 O8 5_666 5_666 118.22(8)
K2 O6 O8 5_666 4_656 118.22(8)
K2 O6 H6 5_666 . 116.8(11)
K2 O6 H6 5_666 8_565 116.8(11)
O3 O6 O3 . 8_565 56.81(7)
O3 O6 O4 . . 60.15(7)
O3 O6 O4 . 8_565 87.81(9)
O3 O6 O8 . 5_666 72.13(7)
O3 O6 O8 . 4_656 115.41(11)
O3 O6 H6 . . 80.1(12)
O3 O6 H6 . 8_565 119.9(12)
O3 O6 O3 8_565 . 56.81(7)
O3 O6 O4 8_565 . 87.81(9)
O3 O6 O4 8_565 8_565 60.15(7)
O3 O6 O8 8_565 5_666 115.41(11)
O3 O6 O8 8_565 4_656 72.13(7)
O3 O6 H6 8_565 . 119.9(12)
O3 O6 H6 8_565 8_565 80.1(12)
O4 O6 O4 . 8_565 57.77(8)
O4 O6 O8 . 5_666 99.48(6)
O4 O6 O8 . 4_656 155.78(10)
O4 O6 H6 . . 106.2(10)
O4 O6 H6 . 8_565 163.6(10)
O4 O6 O4 8_565 . 57.77(8)
O4 O6 O8 8_565 5_666 155.78(10)
O4 O6 O8 8_565 4_656 99.48(6)
O4 O6 H6 8_565 . 163.6(10)
O4 O6 H6 8_565 8_565 106.2(10)
O8 O6 O8 5_666 4_656 101.34(11)
O8 O6 H6 5_666 8_565 95.8(10)
O8 O6 O8 4_656 5_666 101.34(11)
O8 O6 H6 4_656 . 95.8(10)
H6 O6 H6 . 8_565 89.6(14)
H6 O6 H6 8_565 . 89.6(14)
P1 O7 K2 . . 153.38(12)
P1 O7 O8 . 5_666 116.04(12)
P1 O7 H6 . 5_666 107.9(3)
P1 O7 H7 . . 113.3(13)
K2 O7 O1 . . 132.94(10)
K2 O7 O3 . . 166.70(11)
K2 O7 O5 . . 121.12(10)
K2 O7 O8 . 5_666 90.29(8)
K2 O7 H6 . 5_666 73.7(3)
K2 O7 H7 . . 93.0(13)
O1 O7 O3 . . 60.26(8)
O1 O7 O5 . . 58.59(8)
O1 O7 O8 . 5_666 108.80(10)
O1 O7 H6 . 5_666 70.7(3)
O1 O7 H7 . . 106.0(14)
O3 O7 O5 . . 61.62(8)
O3 O7 O8 . 5_666 85.45(9)
O3 O7 H6 . 5_666 117.1(3)
O3 O7 H7 . . 83.1(12)
O5 O7 O8 . 5_666 146.97(11)
O5 O7 H6 . 5_666 120.7(3)
O5 O7 H7 . . 144.7(12)
O8 O7 H6 5_666 5_666 75.1(3)
H6 O7 H7 5_666 . 74.8(12)
P2 O8 O6 . 5_666 127.22(13)
P2 O8 O7 . 5_666 129.41(13)
O1 O8 O2 . . 58.97(8)
O1 O8 O4 . . 59.68(8)
O1 O8 O6 . 5_666 92.70(10)
O1 O8 O7 . 5_666 145.69(11)
O2 O8 O4 . . 60.47(8)
O2 O8 O6 . 5_666 115.81(10)
O2 O8 O7 . 5_666 135.70(11)
O4 O8 O6 . 5_666 150.69(11)
O4 O8 O7 . 5_666 98.02(10)
O6 O8 O7 5_666 5_666 101.17(10)
Zn O9 K1 . . 89.12(10)
Zn O9 O3 . . 45.91(6)
Zn O9 O3 . 2_556 124.66(11)
Zn O9 O3 . 7_566 124.66(11)
Zn O9 O3 . 8_565 45.91(6)
Zn O9 H9 . . 118.7(12)
Zn O9 H9 . 8_565 118.7(12)
K1 O9 O3 . . 57.81(7)
K1 O9 O3 . 2_556 131.57(10)
K1 O9 O3 . 7_566 131.57(10)
K1 O9 O3 . 8_565 57.81(7)
K1 O9 H9 . . 118.8(12)
K1 O9 H9 . 8_565 118.8(12)
O3 O9 O3 . 2_556 119.50(6)
O3 O9 O3 . 7_566 169.46(13)
O3 O9 O3 . 8_565 59.10(8)
O3 O9 H9 . . 102.6(11)
O3 O9 H9 . 8_565 161.0(11)
O3 O9 O3 2_556 . 119.50(6)
O3 O9 O3 2_556 7_566 59.68(8)
O3 O9 O3 2_556 8_565 169.46(13)
O3 O9 H9 2_556 8_565 77.5(11)
O3 O9 O3 7_566 . 169.46(13)
O3 O9 O3 7_566 2_556 59.68(8)
O3 O9 O3 7_566 8_565 119.50(6)
O3 O9 H9 7_566 . 77.5(11)
O3 O9 O3 8_565 . 59.10(8)
O3 O9 O3 8_565 2_556 169.46(13)
O3 O9 O3 8_565 7_566 119.50(6)
O3 O9 H9 8_565 . 161.0(11)
O3 O9 H9 8_565 8_565 102.6(11)
H9 O9 H9 . 8_565 95.1(16)
H9 O9 H9 8_565 . 95.1(16)

loop_
_geom_bond_atom_site_label_1
_geom_bond_atom_site_label_2
_geom_bond_site_symmetry_1
_geom_bond_site_symmetry_2
_geom_bond_distance
_geom_bond_publ_flag
Zn O3 . . 2.0818(19) yes
Zn O3 . 8_565 2.0818(19) yes
Zn O4 . . 2.074(2) yes
Zn O4 . 8_565 2.074(2) yes
Zn O6 . . 2.113(3) yes
Zn O9 . . 2.189(3) yes
P1 P2 . . 2.9036(9) ?
P1 O1 . . 1.599(2) yes
P1 O3 . . 1.504(2) yes
P1 O5 . . 1.487(2) yes
P1 O7 . . 1.550(2) yes
P2 O1 . . 1.613(2) yes
P2 O2 . . 1.542(2) yes
P2 O4 . . 1.505(2) yes
P2 O8 . . 1.498(2) yes
K1 O2 . 6_665 2.718(2) yes
K1 O2 . 3_655 2.718(2) yes
K1 O3 . . 2.829(2) yes
K1 O3 . 8_565 2.829(2) yes
K1 O4 . 2_456 3.055(2) yes
K1 O4 . 7_466 3.055(2) yes
K1 O9 . . 2.963(3) yes
K2 O4 . 5_666 3.011(2) yes
K2 O4 . 4_646 3.011(2) yes
K2 O5 . 2_456 2.714(2) yes
K2 O5 . 7_456 2.714(2) yes
K2 O6 . 5_666 2.978(3) yes
K2 O7 . . 2.709(2) yes
K2 O7 . 8_555 2.709(2) yes
O1 O2 . . 2.456(3) ?
O1 O3 . . 2.521(3) ?
O1 O4 . . 2.524(3) ?
O1 O5 . . 2.450(3) ?
O1 O7 . . 2.526(3) ?
O1 O8 . . 2.520(3) ?
O2 O4 . . 2.530(3) ?
O2 O5 . 2_556 2.504(3) ?
O2 O8 . . 2.469(3) ?
O2 H2 . . 0.803(14) ?
O3 O3 . 8_565 2.848(3) ?
O3 O5 . . 2.549(3) ?
O3 O6 . . 2.994(3) ?
O3 O7 . . 2.496(3) ?
O3 O9 . . 2.888(3) ?
O3 O9 . 2_456 2.862(3) ?
O4 O4 . 8_565 2.895(3) ?
O4 O6 . . 2.997(3) ?
O4 O8 . . 2.553(3) ?
O5 O7 . . 2.480(3) ?
O6 O8 . 5_666 2.793(3) ?
O6 O8 . 4_656 2.793(3) ?
O6 H6 . . 0.811(14) ?
O6 H6 . 8_565 0.811(14) ?
O7 O8 . 5_666 2.531(3) ?
O7 H7 . . 0.806(16) ?
O9 H9 . . 0.800(15) ?
O9 H9 . 8_565 0.800(15) ?

loop_
_geom_hbond_atom_site_label_D
_geom_hbond_atom_site_label_H
_geom_hbond_atom_site_label_A
_geom_hbond_site_symmetry_A
_geom_hbond_distance_DH
_geom_hbond_distance_HA
_geom_hbond_distance_DA
_geom_hbond_angle_DHA
O7 H7 O8 5_666 0.806(16) 1.726(16) 2.531(3) 176(2)
O6 H6 O8 5_666 0.811(14) 1.995(14) 2.793(3) 168.2(15)
O2 H2 O5 2_556 0.803(14) 1.710(14) 2.504(3) 169.4(16)
O9 H9 O3 2_556 0.800(15) 2.116(15) 2.862(3) 155.3(15)
